data_7221950
loop_
_publ_author_name
'Pete, Umesh D.'
'Dikundwar, Amol G.'
'Sharma, Vaishali M.'
'Gejji, Shridhar P.'
'Bendre, Ratnamala S.'
'Guru Row, Tayur N.'

_publ_section_title
;
 Partial rotation of the isopropyl group in the solid state:
 single-crystal-to-single-crystal phase transformation in a carvacrol
 derivative
;
_journal_issue 39
_journal_name_full CrystEngComm
_journal_page_first 7482
_journal_paper_doi 10.1039/C5CE01156F
_journal_volume 17
_journal_year 2015
_chemical_formula_moiety 'C20 H23 N3 O3 S'
_chemical_formula_sum 'C20 H23 N3 O3 S'
_chemical_formula_weight 385.47
_chemical_name_systematic
;
 ?
;
_space_group_crystal_system monoclinic
_space_group_IT_number 15
_space_group_name_Hall '-C 2yc'
_space_group_name_H-M_alt 'C 1 2/c 1'
_symmetry_space_group_name_Hall '-C 2yc'
_symmetry_space_group_name_H-M 'C 1 2/c 1'
_atom_sites_solution_hydrogens mixed
_audit_creation_date 2015-03-01
_audit_creation_method
;
Olex2 1.2
(compiled 2015.01.26 svn.r3150 for OlexSys, GUI svn.r4998)
;
_audit_update_record
;
2015-04-19 deposited with the CCDC.
2015-08-31 downloaded from the CCDC.
;
_cell_angle_alpha 90
_cell_angle_beta 111.393(7)
_cell_angle_gamma 90
_cell_formula_units_Z 8
_cell_length_a 33.698(2)
_cell_length_b 8.1286(6)
_cell_length_c 15.4818(9)
_cell_measurement_temperature 250(1)
_cell_volume 3948.6(5)
_computing_cell_refinement 'CrysAlisPro CCD (Oxford Diffraction, 2009)'
_computing_data_collection 'CrysAlisPro CCD (Oxford Diffraction, 2009)'
_computing_data_reduction 'CrysAlisPro RED (Oxford Diffraction, 2009)'
_computing_molecular_graphics 'Olex2 (Dolomanov et al., 2009)'
_computing_publication_material 'Olex2 (Dolomanov et al., 2009)'
_computing_structure_refinement 'ShelXL (Sheldrick, 2008)'
_diffrn_ambient_temperature 250(1)
_diffrn_measured_fraction_theta_full 0.978
_diffrn_measured_fraction_theta_max 1.000
_diffrn_measurement_device_type 'Oxford Xcalibur,Eos(Nova) CCD detector'
_diffrn_measurement_method 'f\w scans'
_diffrn_radiation_monochromator graphite
_diffrn_radiation_source 'Enhance (Mo) X-ray Source'
_diffrn_radiation_type MoK\a
_diffrn_radiation_wavelength 0.71073
_diffrn_reflns_av_R_equivalents 0.0664
_diffrn_reflns_av_unetI/netI 0.0325
_diffrn_reflns_laue_measured_fraction_full 0.978
_diffrn_reflns_laue_measured_fraction_max 1.000
_diffrn_reflns_limit_h_max 40
_diffrn_reflns_limit_h_min -40
_diffrn_reflns_limit_k_max 9
_diffrn_reflns_limit_k_min -9
_diffrn_reflns_limit_l_max 18
_diffrn_reflns_limit_l_min -18
_diffrn_reflns_number 39007
_diffrn_reflns_point_group_measured_fraction_full 0.978
_diffrn_reflns_point_group_measured_fraction_max 1.000
_diffrn_reflns_theta_full 25.242
_diffrn_reflns_theta_max 24.999
_diffrn_reflns_theta_min 2.588
_exptl_absorpt_coefficient_mu 0.189
_exptl_absorpt_correction_type multi-scan
_exptl_absorpt_process_details 'CrysAlis RED (Oxford Diffraction,2009)'
_exptl_crystal_colour colourless
_exptl_crystal_density_diffrn 1.297
_exptl_crystal_description Block
_exptl_crystal_F_000 1632
_exptl_crystal_size_max 0.3
_exptl_crystal_size_mid 0.2
_exptl_crystal_size_min 0.1
_exptl_transmission_factor_max 0.981
_exptl_transmission_factor_min 0.945
_refine_diff_density_max 0.308
_refine_diff_density_min -0.236
_refine_diff_density_rms 0.039
_refine_ls_extinction_method none
_refine_ls_goodness_of_fit_ref 1.108
_refine_ls_hydrogen_treatment mixed
_refine_ls_matrix_type full
_refine_ls_number_parameters 259
_refine_ls_number_reflns 3491
_refine_ls_number_restraints 0
_refine_ls_restrained_S_all 1.108
_refine_ls_R_factor_all 0.0850
_refine_ls_R_factor_gt 0.0556
_refine_ls_shift/su_max 0.001
_refine_ls_shift/su_mean 0.000
_refine_ls_structure_factor_coef Fsqd
_refine_ls_weighting_details 'w=1/[\s^2^(Fo^2^)+(0.0757P)^2^+1.4969P] where P=(Fo^2^+2Fc^2^)/3'
_refine_ls_weighting_scheme calc
_refine_ls_wR_factor_gt 0.1533
_refine_ls_wR_factor_ref 0.1709
_reflns_Friedel_coverage 0.000
_reflns_number_gt 2323
_reflns_number_total 3491
_reflns_threshold_expression 'I > 2\s(I)'
_cod_data_source_file c5ce01156f2.cif
_cod_data_source_block tach_250k
_cod_depositor_comments 'Adding full bibliography for 7221949--7221952.cif.'
_cod_original_cell_volume 3948.5(5)
_cod_database_code 7221950
_shelxl_version_number 2014-3
_shelx_space_group_comment
;
The symmetry employed for this shelxl refinement is uniquely defined
by the following loop, which should always be used as a source of
symmetry information in preference to the above space-group names.
They are only intended as comments.
;
_shelx_estimated_absorpt_t_max 0.981
_shelx_estimated_absorpt_t_min 0.945
_olex2_refinement_description
;
1. Fixed Uiso
 At 1.2 times of:
  All C(H) groups, All C(H,H) groups
 At 1.5 times of:
  All C(H,H,H) groups
2.a Ternary CH refined with riding coordinates:
 C7(H7)
2.b Secondary CH2 refined with riding coordinates:
 C11(H11A,H11B)
2.c Aromatic/amide H refined with riding coordinates:
 C1(H1A), C20(H20), C19(H19), C16(H16), C4(H4), C18(H18), C17(H17), C3(H3A)
2.d Idealised Me refined as rotating group:
 C10(H10A,H10B,H10C), C9(H9A,H9B,H9C), C8(H8A,H8B,H8C)
;
_olex2_submission_special_instructions 'No special instructions were received'

loop_
_space_group_symop_operation_xyz
'x, y, z'
'-x, y, -z+1/2'
'x+1/2, y+1/2, z'
'-x+1/2, y+1/2, -z+1/2'
'-x, -y, -z'
'x, -y, z-1/2'
'-x+1/2, -y+1/2, -z'
'x+1/2, -y+1/2, z-1/2'

loop_
_atom_site_label
_atom_site_type_symbol
_atom_site_fract_x
_atom_site_fract_y
_atom_site_fract_z
_atom_site_U_iso_or_equiv
_atom_site_adp_type
_atom_site_occupancy
_atom_site_site_symmetry_order
_atom_site_calc_flag
_atom_site_refinement_flags_posn
S1 S 0.20575(3) 0.37224(11) 1.05535(5) 0.0738(3) Uani 1 1 d .
N2 N 0.24871(8) 0.5182(3) 0.96538(14) 0.0619(6) Uani 1 1 d .
N3 N 0.27707(7) 0.5474(3) 1.12373(15) 0.0596(6) Uani 1 1 d .
O1 O 0.16203(6) 0.2992(3) 0.75872(12) 0.0754(6) Uani 1 1 d .
O2 O 0.25634(6) 0.5262(3) 0.79774(12) 0.0740(6) Uani 1 1 d .
O3 O 0.31875(6) 0.6649(3) 1.05470(14) 0.0784(6) Uani 1 1 d .
C13 C 0.24522(8) 0.4832(3) 1.04599(17) 0.0580(7) Uani 1 1 d .
N1 N 0.21877(8) 0.4568(4) 0.88562(15) 0.0666(7) Uani 1 1 d .
C14 C 0.31283(9) 0.6313(4) 1.12655(19) 0.0606(7) Uani 1 1 d .
C15 C 0.34392(9) 0.6784(4) 1.21870(19) 0.0616(7) Uani 1 1 d .
C11 C 0.19114(9) 0.3811(4) 0.72623(18) 0.0688(8) Uani 1 1 d .
H11A H 0.1762 0.4642 0.6811 0.083 Uiso 1 1 calc R
H11B H 0.2036 0.3028 0.6961 0.083 Uiso 1 1 calc R
C12 C 0.22560(9) 0.4602(4) 0.80605(17) 0.0610(7) Uani 1 1 d .
C6 C 0.12183(10) 0.2710(4) 0.69727(19) 0.0687(8) Uani 1 1 d .
C1 C 0.11071(11) 0.2786(4) 0.6017(2) 0.0778(9) Uani 1 1 d .
H1A H 0.1313 0.3044 0.5772 0.093 Uiso 1 1 calc R
C20 C 0.34387(10) 0.6167(4) 1.3011(2) 0.0749(9) Uani 1 1 d .
H20 H 0.3225 0.5442 1.3013 0.090 Uiso 1 1 calc R
C5 C 0.09204(11) 0.2297(4) 0.7364(2) 0.0769(9) Uani 1 1 d .
C2 C 0.06969(12) 0.2484(5) 0.5431(2) 0.0903(10) Uani 1 1 d .
C19 C 0.37538(11) 0.6619(5) 1.3843(2) 0.0902(11) Uani 1 1 d .
H19 H 0.3752 0.6192 1.4399 0.108 Uiso 1 1 calc R
C16 C 0.37569(11) 0.7883(4) 1.2204(3) 0.0846(10) Uani 1 1 d .
H16 H 0.3760 0.8321 1.1652 0.102 Uiso 1 1 calc R
C4 C 0.05141(12) 0.2002(5) 0.6771(3) 0.1014(12) Uani 1 1 d .
H4 H 0.0307 0.1732 0.7011 0.122 Uiso 1 1 calc R
C18 C 0.40647(12) 0.7682(5) 1.3847(3) 0.0959(12) Uani 1 1 d .
H18 H 0.4278 0.7973 1.4406 0.115 Uiso 1 1 calc R
C10 C 0.10452(12) 0.2195(5) 0.8403(2) 0.0966(11) Uani 1 1 d .
H10A H 0.1249 0.1327 0.8642 0.145 Uiso 1 1 calc GR
H10B H 0.0797 0.1972 0.8549 0.145 Uiso 1 1 calc GR
H10C H 0.1169 0.3221 0.8679 0.145 Uiso 1 1 calc GR
C17 C 0.40659(12) 0.8328(5) 1.3032(3) 0.1016(12) Uani 1 1 d .
H17 H 0.4277 0.9072 1.3039 0.122 Uiso 1 1 calc R
C3 C 0.04026(13) 0.2094(6) 0.5814(3) 0.1104(13) Uani 1 1 d .
H3A H 0.0123 0.1886 0.5427 0.132 Uiso 1 1 calc R
C7 C 0.05841(15) 0.2587(6) 0.4392(3) 0.1177(14) Uani 1 1 d .
H7 H 0.0863 0.2560 0.4329 0.141 Uiso 1 1 calc R
C9 C 0.0419(2) 0.4181(6) 0.4025(3) 0.163(2) Uani 1 1 d .
H9A H 0.0361 0.4202 0.3370 0.245 Uiso 1 1 calc GR
H9B H 0.0626 0.5012 0.4326 0.245 Uiso 1 1 calc GR
H9C H 0.0161 0.4392 0.4134 0.245 Uiso 1 1 calc GR
C8 C 0.0376(2) 0.1207(7) 0.3883(3) 0.193(3) Uani 1 1 d .
H8A H 0.0090 0.1161 0.3874 0.290 Uiso 1 1 calc GR
H8B H 0.0527 0.0228 0.4168 0.290 Uiso 1 1 calc GR
H8C H 0.0370 0.1289 0.3260 0.290 Uiso 1 1 calc GR
H2 H 0.2721(10) 0.570(4) 0.965(2) 0.090(11) Uiso 1 1 d .
H3 H 0.2718(8) 0.523(3) 1.176(2) 0.074(9) Uiso 1 1 d .
H1 H 0.2000(9) 0.402(4) 0.890(2) 0.073(11) Uiso 1 1 d .

loop_
_atom_site_aniso_label
_atom_site_aniso_U_11
_atom_site_aniso_U_22
_atom_site_aniso_U_33
_atom_site_aniso_U_23
_atom_site_aniso_U_13
_atom_site_aniso_U_12
S1 0.0783(6) 0.0990(7) 0.0511(5) -0.0093(4) 0.0319(4) -0.0190(4)
N2 0.0588(14) 0.0883(18) 0.0408(12) -0.0006(11) 0.0209(11) -0.0019(13)
N3 0.0586(14) 0.0823(17) 0.0420(12) -0.0025(11) 0.0232(11) -0.0046(12)
O1 0.0711(13) 0.1085(17) 0.0462(11) 0.0020(10) 0.0209(10) -0.0132(11)
O2 0.0680(13) 0.1083(17) 0.0518(11) 0.0053(10) 0.0289(10) -0.0044(12)
O3 0.0742(14) 0.1064(17) 0.0632(13) 0.0008(11) 0.0352(11) -0.0111(11)
C13 0.0619(16) 0.0714(18) 0.0460(14) 0.0007(12) 0.0258(13) 0.0061(14)
N1 0.0617(15) 0.100(2) 0.0408(13) -0.0032(12) 0.0225(12) -0.0058(14)
C14 0.0605(17) 0.0708(19) 0.0572(17) -0.0008(13) 0.0293(14) 0.0051(14)
C15 0.0546(16) 0.0701(18) 0.0624(18) -0.0065(14) 0.0240(14) 0.0078(14)
C11 0.0742(19) 0.092(2) 0.0472(16) -0.0013(14) 0.0312(14) -0.0031(16)
C12 0.0626(17) 0.079(2) 0.0431(15) 0.0050(13) 0.0216(13) 0.0096(15)
C6 0.0705(19) 0.083(2) 0.0510(17) -0.0031(14) 0.0207(15) -0.0037(16)
C1 0.084(2) 0.096(2) 0.0522(17) -0.0046(16) 0.0228(16) -0.0058(18)
C20 0.0642(18) 0.098(2) 0.0595(19) -0.0045(16) 0.0191(15) -0.0018(17)
C5 0.078(2) 0.090(2) 0.0634(19) -0.0008(16) 0.0270(17) -0.0036(18)
C2 0.089(2) 0.105(3) 0.067(2) -0.0039(18) 0.016(2) -0.010(2)
C19 0.077(2) 0.119(3) 0.065(2) -0.0160(19) 0.0135(18) 0.007(2)
C16 0.075(2) 0.090(2) 0.089(2) -0.0069(19) 0.0300(19) -0.0116(19)
C4 0.076(2) 0.141(3) 0.087(3) -0.003(2) 0.030(2) -0.014(2)
C18 0.072(2) 0.104(3) 0.092(3) -0.031(2) 0.006(2) 0.004(2)
C10 0.098(3) 0.133(3) 0.069(2) -0.001(2) 0.0429(19) -0.013(2)
C17 0.078(3) 0.102(3) 0.112(3) -0.019(2) 0.020(2) -0.019(2)
C3 0.078(3) 0.145(4) 0.084(3) -0.002(2) 0.001(2) -0.015(2)
C7 0.123(3) 0.153(4) 0.058(2) -0.005(2) 0.010(2) -0.014(3)
C9 0.284(7) 0.114(4) 0.074(3) 0.005(3) 0.044(4) -0.014(4)
C8 0.338(9) 0.135(5) 0.090(3) -0.032(3) 0.060(5) -0.035(5)

loop_
_atom_type_symbol
_atom_type_description
_atom_type_scat_dispersion_real
_atom_type_scat_dispersion_imag
_atom_type_scat_source
C C 0.0033 0.0016 'International Tables Vol C Tables 4.2.6.8 and 6.1.1.4'
H H 0.0000 0.0000 'International Tables Vol C Tables 4.2.6.8 and 6.1.1.4'
N N 0.0061 0.0033 'International Tables Vol C Tables 4.2.6.8 and 6.1.1.4'
O O 0.0106 0.0060 'International Tables Vol C Tables 4.2.6.8 and 6.1.1.4'
S S 0.1246 0.1234 'International Tables Vol C Tables 4.2.6.8 and 6.1.1.4'

loop_
_geom_angle_atom_site_label_1
_geom_angle_atom_site_label_2
_geom_angle_atom_site_label_3
_geom_angle
C13 N2 N1 118.7(3)
C13 N2 H2 120(2)
N1 N2 H2 121(2)
C13 N3 H3 110.3(18)
C14 N3 C13 127.3(2)
C14 N3 H3 122.3(18)
C6 O1 C11 118.1(2)
N2 C13 S1 123.3(2)
N2 C13 N3 115.4(2)
N3 C13 S1 121.33(19)
N2 N1 H1 118(2)
C12 N1 N2 120.4(3)
C12 N1 H1 120(2)
N3 C14 C15 117.7(2)
O3 C14 N3 120.8(3)
O3 C14 C15 121.6(3)
C20 C15 C14 124.2(3)
C20 C15 C16 118.7(3)
C16 C15 C14 117.0(3)
O1 C11 H11A 109.7
O1 C11 H11B 109.7
O1 C11 C12 109.7(2)
H11A C11 H11B 108.2
C12 C11 H11A 109.7
C12 C11 H11B 109.7
O2 C12 N1 123.3(3)
O2 C12 C11 122.5(2)
N1 C12 C11 114.2(3)
O1 C6 C1 123.4(3)
O1 C6 C5 115.4(2)
C1 C6 C5 121.2(3)
C6 C1 H1A 119.6
C2 C1 C6 120.8(3)
C2 C1 H1A 119.6
C15 C20 H20 119.8
C15 C20 C19 120.5(3)
C19 C20 H20 119.8
C6 C5 C10 120.9(3)
C4 C5 C6 117.2(3)
C4 C5 C10 122.0(3)
C1 C2 C7 119.7(4)
C3 C2 C1 118.1(3)
C3 C2 C7 122.2(4)
C20 C19 H19 119.9
C18 C19 C20 120.1(4)
C18 C19 H19 119.9
C15 C16 H16 119.9
C17 C16 C15 120.3(4)
C17 C16 H16 119.9
C5 C4 H4 119.2
C5 C4 C3 121.5(3)
C3 C4 H4 119.2
C19 C18 H18 119.9
C19 C18 C17 120.1(4)
C17 C18 H18 119.9
C5 C10 H10A 109.5
C5 C10 H10B 109.5
C5 C10 H10C 109.5
H10A C10 H10B 109.5
H10A C10 H10C 109.5
H10B C10 H10C 109.5
C16 C17 H17 119.9
C18 C17 C16 120.2(4)
C18 C17 H17 119.9
C2 C3 C4 121.2(3)
C2 C3 H3A 119.4
C4 C3 H3A 119.4
C2 C7 H7 103.1
C9 C7 C2 112.3(4)
C9 C7 H7 103.1
C8 C7 C2 115.6(4)
C8 C7 H7 103.1
C8 C7 C9 117.1(4)
C7 C9 H9A 109.5
C7 C9 H9B 109.5
C7 C9 H9C 109.5
H9A C9 H9B 109.5
H9A C9 H9C 109.5
H9B C9 H9C 109.5
C7 C8 H8A 109.5
C7 C8 H8B 109.5
C7 C8 H8C 109.5
H8A C8 H8B 109.5
H8A C8 H8C 109.5
H8B C8 H8C 109.5

loop_
_geom_bond_atom_site_label_1
_geom_bond_atom_site_label_2
_geom_bond_distance
S1 C13 1.656(3)
N2 C13 1.326(3)
N2 N1 1.372(3)
N2 H2 0.90(3)
N3 C13 1.389(3)
N3 C14 1.371(4)
N3 H3 0.90(3)
O1 C11 1.421(3)
O1 C6 1.361(3)
O2 C12 1.215(3)
O3 C14 1.230(3)
N1 C12 1.333(3)
N1 H1 0.80(3)
C14 C15 1.480(4)
C15 C20 1.372(4)
C15 C16 1.387(4)
C11 H11A 0.9700
C11 H11B 0.9700
C11 C12 1.497(4)
C6 C1 1.388(4)
C6 C5 1.390(4)
C1 H1A 0.9300
C1 C2 1.371(5)
C20 H20 0.9300
C20 C19 1.386(4)
C5 C4 1.363(5)
C5 C10 1.509(4)
C2 C3 1.364(5)
C2 C7 1.515(5)
C19 H19 0.9300
C19 C18 1.357(5)
C16 H16 0.9300
C16 C17 1.373(5)
C4 H4 0.9300
C4 C3 1.392(5)
C18 H18 0.9300
C18 C17 1.369(5)
C10 H10A 0.9600
C10 H10B 0.9600
C10 H10C 0.9600
C17 H17 0.9300
C3 H3A 0.9300
C7 H7 0.9800
C7 C9 1.442(6)
C7 C8 1.402(6)
C9 H9A 0.9600
C9 H9B 0.9600
C9 H9C 0.9600
C8 H8A 0.9600
C8 H8B 0.9600
C8 H8C 0.9600

loop_
_geom_torsion_atom_site_label_1
_geom_torsion_atom_site_label_2
_geom_torsion_atom_site_label_3
_geom_torsion_atom_site_label_4
_geom_torsion
N2 N1 C12 O2 -5.3(5)
N2 N1 C12 C11 177.0(3)
N3 C14 C15 C20 13.5(4)
N3 C14 C15 C16 -168.4(3)
O1 C11 C12 O2 173.7(3)
O1 C11 C12 N1 -8.6(4)
O1 C6 C1 C2 179.8(3)
O1 C6 C5 C4 -179.9(3)
O1 C6 C5 C10 0.5(5)
O3 C14 C15 C20 -166.0(3)
O3 C14 C15 C16 12.1(4)
C13 N2 N1 C12 -166.3(3)
C13 N3 C14 O3 3.6(4)
C13 N3 C14 C15 -175.9(3)
N1 N2 C13 S1 -1.5(4)
N1 N2 C13 N3 179.0(2)
C14 N3 C13 S1 175.3(2)
C14 N3 C13 N2 -5.2(4)
C14 C15 C20 C19 177.1(3)
C14 C15 C16 C17 -177.6(3)
C15 C20 C19 C18 0.3(5)
C15 C16 C17 C18 0.4(6)
C11 O1 C6 C1 17.0(4)
C11 O1 C6 C5 -164.4(3)
C6 O1 C11 C12 157.1(3)
C6 C1 C2 C3 -0.5(6)
C6 C1 C2 C7 179.6(3)
C6 C5 C4 C3 0.6(6)
C1 C6 C5 C4 -1.2(5)
C1 C6 C5 C10 179.2(3)
C1 C2 C3 C4 -0.1(6)
C1 C2 C7 C9 -94.5(5)
C1 C2 C7 C8 127.5(5)
C20 C15 C16 C17 0.6(5)
C20 C19 C18 C17 0.8(6)
C5 C6 C1 C2 1.2(5)
C5 C4 C3 C2 0.0(7)
C19 C18 C17 C16 -1.1(6)
C16 C15 C20 C19 -1.0(5)
C10 C5 C4 C3 -179.8(4)
C3 C2 C7 C9 85.7(6)
C3 C2 C7 C8 -52.3(7)
C7 C2 C3 C4 179.8(4)
